data_2216732
loop_
_publ_author_name
'Zhang, Hang'
'Wumaierjiang, Aimaiti'
'Meng, Xiang-Gao'

_publ_section_title
'[Bis(1<i>H</i>-benzimidazol-2-ylmethyl)amine-\k^3^<i>N</i>,<i>N</i>',<i>N</i>'']dichlorido(methanol)manganese(II)'
_journal_coeditor_code RK2061
_journal_issue 12
_journal_name_full 'Acta Crystallographica Section E'
_journal_page_first m3116
_journal_page_last m3116
_journal_paper_doi 10.1107/S1600536807058783
_journal_volume 63
_journal_year 2007
_chemical_formula_iupac '[Mn Cl2 (C16 H15 N5) (C H4 O)]'
_chemical_formula_moiety 'C17 H19 Cl2 Mn N5 O'
_chemical_formula_sum 'C17 H19 Cl2 Mn N5 O'
_chemical_formula_weight 435.21
_chemical_name_systematic
;
[Bis(1H-benzimidazol-2-ylmethyl)amine-
\k^3^N,N',N'']dichlorido(methanol)manganese(II)
;
_space_group_IT_number 14
_symmetry_cell_setting monoclinic
_symmetry_space_group_name_Hall '-P 2yn'
_symmetry_space_group_name_H-M 'P 1 21/n 1'
_atom_sites_solution_hydrogens geom
_atom_sites_solution_primary direct
_atom_sites_solution_secondary difmap
_audit_creation_method SHELXL-97
_cell_angle_alpha 90.00
_cell_angle_beta 100.608(2)
_cell_angle_gamma 90.00
_cell_formula_units_Z 4
_cell_length_a 7.2064(6)
_cell_length_b 13.8208(11)
_cell_length_c 19.3825(15)
_cell_measurement_reflns_used 752
_cell_measurement_temperature 297(2)
_cell_measurement_theta_max 21.02
_cell_measurement_theta_min 2.60
_cell_volume 1897.5(3)
_computing_cell_refinement 'SMART (Bruker, 2001)'
_computing_data_collection 'SMART (Bruker, 2001)'
_computing_data_reduction 'SAINT-Plus (Bruker, 2001)'
_computing_molecular_graphics 'PLATON (Spek, 2003)'
_computing_publication_material 'PLATON (Spek, 2003)'
_computing_structure_refinement 'SHELXL97 (Sheldrick, 1997)'
_computing_structure_solution 'SHELXS97 (Sheldrick, 1997)'
_diffrn_ambient_temperature 297(2)
_diffrn_measured_fraction_theta_full 0.993
_diffrn_measured_fraction_theta_max 0.993
_diffrn_measurement_device_type 'Bruker SMART APEX CCD area-detector'
_diffrn_measurement_method '0.3\% wide \w-scans'
_diffrn_radiation_monochromator graphite
_diffrn_radiation_source 'fine focus sealed Siemens Mo tube'
_diffrn_radiation_type 'Mo k\a'
_diffrn_radiation_wavelength 0.71073
_diffrn_reflns_av_R_equivalents 0.0682
_diffrn_reflns_av_sigmaI/netI 0.0731
_diffrn_reflns_limit_h_max 9
_diffrn_reflns_limit_h_min -9
_diffrn_reflns_limit_k_max 17
_diffrn_reflns_limit_k_min -17
_diffrn_reflns_limit_l_max 24
_diffrn_reflns_limit_l_min -23
_diffrn_reflns_number 14752
_diffrn_reflns_theta_full 27.00
_diffrn_reflns_theta_max 27.00
_diffrn_reflns_theta_min 1.82
_exptl_absorpt_coefficient_mu 0.994
_exptl_absorpt_correction_T_max 0.9072
_exptl_absorpt_correction_T_min 0.8260
_exptl_absorpt_correction_type multi-scan
_exptl_absorpt_process_details '(SADABS; (Sheldrick, 2001)'
_exptl_crystal_colour colorless
_exptl_crystal_density_diffrn 1.523
_exptl_crystal_density_method 'not measured'
_exptl_crystal_description block
_exptl_crystal_F_000 892
_exptl_crystal_size_max 0.20
_exptl_crystal_size_mid 0.10
_exptl_crystal_size_min 0.10
_refine_diff_density_max 0.524
_refine_diff_density_min -0.351
_refine_ls_extinction_method none
_refine_ls_goodness_of_fit_ref 0.953
_refine_ls_hydrogen_treatment mixed
_refine_ls_matrix_type full
_refine_ls_number_parameters 248
_refine_ls_number_reflns 4112
_refine_ls_number_restraints 0
_refine_ls_restrained_S_all 0.953
_refine_ls_R_factor_all 0.0929
_refine_ls_R_factor_gt 0.0519
_refine_ls_shift/su_max 0.000
_refine_ls_shift/su_mean 0.000
_refine_ls_structure_factor_coef Fsqd
_refine_ls_weighting_details 'calc w=1/[\s^2^(Fo^2^)+(0.0669P)^2^] where P=(Fo^2^+2Fc^2^)/3'
_refine_ls_weighting_scheme calc
_refine_ls_wR_factor_gt 0.1132
_refine_ls_wR_factor_ref 0.1291
_reflns_number_gt 2639
_reflns_number_total 4112
_reflns_threshold_expression I>2\s(I)
_cod_data_source_file rk2061.cif
_cod_data_source_block I
_cod_depositor_comments
;
The following automatic conversions were performed:
'_symmetry_cell_setting' value 'Monoclinic' changed to 'monoclinic'
according to '/home/saulius/struct/CIF-dictionaries/cif_core.dic'
dictionary named 'cif_core.dic' version 2.4.1 from 2010-06-29.

Automatic conversion script
Id: cif_fix_enum 1527 2010-12-29 10:47:43Z saulius 

The following automatic conversions were performed:

'_symmetry_cell_setting' value 'Monoclinic' changed to 'monoclinic'
according to /home/saulius/struct/CIF-dictionaries/cif_core.dic
dictionary named 'cif_core.dic' version 2.4.1 from 2010-06-29.

Automatic conversion script
Id: cif_fix_values 1715 2011-07-08 13:25:40Z adriana 
;
_cod_original_sg_symbol_H-M 'P 21/n'
_cod_database_code 2216732
_cod_database_fobs_code 2216732

loop_
_symmetry_equiv_pos_as_xyz
'x, y, z'
'-x+1/2, y+1/2, -z+1/2'
'-x, -y, -z'
'x-1/2, -y-1/2, z-1/2'

loop_
_atom_site_type_symbol
_atom_site_label
_atom_site_fract_x
_atom_site_fract_y
_atom_site_fract_z
_atom_site_U_iso_or_equiv
_atom_site_adp_type
_atom_site_calc_flag
_atom_site_refinement_flags
_atom_site_occupancy
Mn Mn1 0.91501(7) 0.48326(3) 0.21677(3) 0.03220(17) Uani d . 1
C C1 0.8660(5) 0.6318(2) 0.08502(18) 0.0388(8) Uani d . 1
H H1A 0.9896 0.6395 0.0726 0.047 Uiso calc R 1
H H1B 0.7838 0.6819 0.0612 0.047 Uiso calc R 1
C C2 0.7881(5) 0.5346(2) 0.06223(17) 0.0342(8) Uani d . 1
C C3 0.6897(5) 0.4104(2) -0.00642(17) 0.0350(8) Uani d . 1
C C4 0.6300(5) 0.3455(3) -0.06046(19) 0.0431(9) Uani d . 1
H H4 0.6173 0.3638 -0.1073 0.052 Uiso calc R 1
C C5 0.5906(5) 0.2535(3) -0.0419(2) 0.0479(10) Uani d . 1
H H5 0.5513 0.2080 -0.0769 0.058 Uiso calc R 1
C C6 0.6082(5) 0.2261(3) 0.0288(2) 0.0476(10) Uani d . 1
H H6 0.5803 0.1628 0.0396 0.057 Uiso calc R 1
C C7 0.6658(5) 0.2910(3) 0.08260(19) 0.0433(9) Uani d . 1
H H7 0.6758 0.2729 0.1294 0.052 Uiso calc R 1
C C8 0.7082(5) 0.3840(2) 0.06417(17) 0.0338(8) Uani d . 1
C C9 1.0263(6) 0.7083(3) 0.19505(18) 0.0469(10) Uani d . 1
H H9A 0.9746 0.7732 0.1950 0.056 Uiso calc R 1
H H9B 1.1301 0.7096 0.1696 0.056 Uiso calc R 1
C C10 1.0954(5) 0.6761(2) 0.26850(17) 0.0372(8) Uani d . 1
C C11 1.2508(5) 0.6760(2) 0.37731(19) 0.0392(9) Uani d . 1
C C12 1.3639(6) 0.6942(3) 0.4423(2) 0.0540(11) Uani d . 1
H H12 1.4338 0.7509 0.4511 0.065 Uiso calc R 1
C C13 1.3668(6) 0.6248(3) 0.4922(2) 0.0564(11) Uani d . 1
H H13 1.4383 0.6353 0.5366 0.068 Uiso calc R 1
C C14 1.2677(6) 0.5393(3) 0.4793(2) 0.0557(11) Uani d . 1
H H14 1.2742 0.4939 0.5151 0.067 Uiso calc R 1
C C15 1.1584(6) 0.5197(3) 0.4140(2) 0.0461(9) Uani d . 1
H H15 1.0923 0.4619 0.4052 0.055 Uiso calc R 1
C C16 1.1519(5) 0.5898(2) 0.36275(18) 0.0368(8) Uani d . 1
C C17 0.6031(7) 0.5393(5) 0.3127(3) 0.0925(18) Uani d . 1
H H17A 0.7198 0.5321 0.3454 0.139 Uiso calc R 1
H H17B 0.5121 0.4941 0.3241 0.139 Uiso calc R 1
H H17C 0.5565 0.6040 0.3153 0.139 Uiso calc R 1
Cl Cl1 1.22979(12) 0.45919(6) 0.16820(5) 0.0397(2) Uani d . 1
Cl Cl2 0.92642(16) 0.32687(7) 0.27362(5) 0.0570(3) Uani d . 1
N N1 0.8810(4) 0.6417(2) 0.16111(15) 0.0381(7) Uani d D 1
H H1D 0.779(3) 0.660(3) 0.1722(18) 0.046 Uiso d D 1
N N2 0.7420(4) 0.5069(2) -0.00540(15) 0.0390(7) Uani d D 1
H H2A 0.753(5) 0.543(2) -0.0413(14) 0.047 Uiso d D 1
N N3 0.7698(4) 0.46425(19) 0.10614(14) 0.0341(7) Uani d . 1
N N4 1.2130(4) 0.7290(2) 0.31645(17) 0.0445(8) Uani d D 1
H H4A 1.238(5) 0.7869(15) 0.3082(18) 0.053 Uiso d D 1
N N5 1.0545(4) 0.59134(19) 0.29307(14) 0.0344(7) Uani d . 1
O O1 0.6339(4) 0.5209(2) 0.24405(15) 0.0537(8) Uani d . 1
H H1C 0.538(7) 0.498(3) 0.222(3) 0.081 Uiso d . 1

loop_
_atom_site_aniso_label
_atom_site_aniso_U_11
_atom_site_aniso_U_22
_atom_site_aniso_U_33
_atom_site_aniso_U_12
_atom_site_aniso_U_13
_atom_site_aniso_U_23
Mn1 0.0362(3) 0.0311(3) 0.0296(3) -0.0019(2) 0.0069(2) 0.0009(2)
C1 0.037(2) 0.039(2) 0.041(2) 0.0014(16) 0.0091(16) 0.0113(16)
C2 0.032(2) 0.039(2) 0.0318(19) 0.0018(15) 0.0055(15) 0.0052(15)
C3 0.0258(19) 0.047(2) 0.0329(19) 0.0029(15) 0.0074(15) -0.0024(16)
C4 0.040(2) 0.055(2) 0.036(2) 0.0002(18) 0.0122(17) -0.0039(17)
C5 0.046(2) 0.054(2) 0.045(2) -0.0026(19) 0.0109(18) -0.0135(19)
C6 0.044(2) 0.043(2) 0.057(3) -0.0089(18) 0.0147(19) -0.0004(19)
C7 0.045(2) 0.048(2) 0.038(2) -0.0049(18) 0.0123(17) 0.0033(17)
C8 0.0249(18) 0.044(2) 0.0323(18) -0.0026(15) 0.0045(14) 0.0004(15)
C9 0.062(3) 0.035(2) 0.046(2) -0.0116(18) 0.015(2) 0.0004(17)
C10 0.044(2) 0.034(2) 0.036(2) -0.0037(15) 0.0146(17) -0.0064(15)
C11 0.035(2) 0.039(2) 0.044(2) -0.0013(16) 0.0108(17) -0.0080(17)
C12 0.045(3) 0.058(3) 0.058(3) -0.007(2) 0.005(2) -0.021(2)
C13 0.053(3) 0.058(3) 0.052(3) 0.007(2) -0.007(2) -0.011(2)
C14 0.061(3) 0.058(3) 0.047(2) 0.012(2) 0.004(2) 0.004(2)
C15 0.050(2) 0.039(2) 0.049(2) 0.0008(18) 0.0064(19) -0.0021(18)
C16 0.036(2) 0.038(2) 0.038(2) 0.0001(15) 0.0099(16) -0.0084(16)
C17 0.066(3) 0.147(5) 0.072(3) -0.011(3) 0.033(3) -0.042(3)
Cl1 0.0371(5) 0.0421(5) 0.0412(5) 0.0014(4) 0.0109(4) 0.0014(4)
Cl2 0.0804(8) 0.0424(6) 0.0490(6) -0.0045(5) 0.0138(5) 0.0134(4)
N1 0.0419(19) 0.0393(17) 0.0360(17) -0.0008(14) 0.0150(14) -0.0014(13)
N2 0.0452(19) 0.0418(18) 0.0307(17) 0.0015(14) 0.0088(14) 0.0059(13)
N3 0.0335(17) 0.0389(16) 0.0287(15) 0.0015(12) 0.0026(12) 0.0006(12)
N4 0.052(2) 0.0340(17) 0.050(2) -0.0144(15) 0.0159(16) -0.0113(15)
N5 0.0339(17) 0.0329(16) 0.0373(16) -0.0025(12) 0.0087(13) -0.0051(12)
O1 0.0311(15) 0.077(2) 0.0546(18) -0.0044(14) 0.0127(13) -0.0170(15)

loop_
_atom_type_symbol
_atom_type_description
_atom_type_scat_dispersion_real
_atom_type_scat_dispersion_imag
_atom_type_scat_source
C C 0.0033 0.0016 'International Tables Vol C Tables 4.2.6.8 and 6.1.1.4'
H H 0.0000 0.0000 'International Tables Vol C Tables 4.2.6.8 and 6.1.1.4'
N N 0.0061 0.0033 'International Tables Vol C Tables 4.2.6.8 and 6.1.1.4'
O O 0.0106 0.0060 'International Tables Vol C Tables 4.2.6.8 and 6.1.1.4'
Cl Cl 0.1484 0.1585 'International Tables Vol C Tables 4.2.6.8 and 6.1.1.4'
Mn Mn 0.3368 0.7283 'International Tables Vol C Tables 4.2.6.8 and 6.1.1.4'

loop_
_geom_angle_atom_site_label_1
_geom_angle_atom_site_label_2
_geom_angle_atom_site_label_3
_geom_angle
_geom_angle_publ_flag
N5 Mn1 N3 143.27(10) no
N5 Mn1 O1 90.26(10) no
N3 Mn1 O1 88.26(10) no
N5 Mn1 Cl2 109.02(8) no
N3 Mn1 Cl2 107.71(8) no
O1 Mn1 Cl2 93.23(8) no
N5 Mn1 N1 71.61(10) no
N3 Mn1 N1 71.79(10) no
O1 Mn1 N1 82.78(10) no
Cl2 Mn1 N1 175.97(8) no
N5 Mn1 Cl1 90.52(7) no
N3 Mn1 Cl1 85.63(8) no
O1 Mn1 Cl1 170.78(8) no
Cl2 Mn1 Cl1 95.20(4) no
N1 Mn1 Cl1 88.75(7) no
N1 C1 C2 109.6(3) no
N1 C1 H1A 109.7 no
C2 C1 H1A 109.7 no
N1 C1 H1B 109.7 no
C2 C1 H1B 109.7 no
H1A C1 H1B 108.2 no
N3 C2 N2 112.5(3) no
N3 C2 C1 123.5(3) no
N2 C2 C1 123.8(3) no
N2 C3 C4 132.8(3) no
N2 C3 C8 105.1(3) no
C4 C3 C8 122.1(3) no
C5 C4 C3 117.0(3) no
C5 C4 H4 121.5 no
C3 C4 H4 121.5 no
C4 C5 C6 121.5(4) no
C4 C5 H5 119.3 no
C6 C5 H5 119.3 no
C7 C6 C5 121.5(4) no
C7 C6 H6 119.2 no
C5 C6 H6 119.2 no
C6 C7 C8 117.3(3) no
C6 C7 H7 121.4 no
C8 C7 H7 121.4 no
C7 C8 C3 120.6(3) no
C7 C8 N3 130.4(3) no
C3 C8 N3 108.9(3) no
N1 C9 C10 109.2(3) no
N1 C9 H9A 109.8 no
C10 C9 H9A 109.8 no
N1 C9 H9B 109.8 no
C10 C9 H9B 109.8 no
H9A C9 H9B 108.3 no
N5 C10 N4 112.7(3) no
N5 C10 C9 123.7(3) no
N4 C10 C9 123.6(3) no
N4 C11 C16 105.6(3) no
N4 C11 C12 132.2(3) no
C16 C11 C12 122.2(4) no
C13 C12 C11 116.5(4) no
C13 C12 H12 121.8 no
C11 C12 H12 121.8 no
C12 C13 C14 122.4(4) no
C12 C13 H13 118.8 no
C14 C13 H13 118.8 no
C13 C14 C15 121.3(4) no
C13 C14 H14 119.3 no
C15 C14 H14 119.3 no
C16 C15 C14 117.2(4) no
C16 C15 H15 121.4 no
C14 C15 H15 121.4 no
C15 C16 C11 120.4(3) no
C15 C16 N5 130.3(3) no
C11 C16 N5 109.3(3) no
O1 C17 H17A 109.5 no
O1 C17 H17B 109.5 no
H17A C17 H17B 109.5 no
O1 C17 H17C 109.5 no
H17A C17 H17C 109.5 no
H17B C17 H17C 109.5 no
C9 N1 C1 115.3(3) no
C9 N1 Mn1 111.3(2) no
C1 N1 Mn1 110.2(2) no
C9 N1 H1D 107(3) no
C1 N1 H1D 112(3) no
Mn1 N1 H1D 100(3) no
C2 N2 C3 107.8(3) no
C2 N2 H2A 125(2) no
C3 N2 H2A 127(2) no
C2 N3 C8 105.6(3) no
C2 N3 Mn1 116.9(2) no
C8 N3 Mn1 134.2(2) no
C10 N4 C11 107.6(3) no
C10 N4 H4A 121(2) no
C11 N4 H4A 131(2) no
C10 N5 C16 104.8(3) no
C10 N5 Mn1 117.6(2) no
C16 N5 Mn1 136.0(2) no
C17 O1 Mn1 124.6(3) no
C17 O1 H1C 107(4) no
Mn1 O1 H1C 121(4) no

loop_
_geom_bond_atom_site_label_1
_geom_bond_atom_site_label_2
_geom_bond_distance
_geom_bond_publ_flag
Mn1 N5 2.209(3) no
Mn1 N3 2.222(3) no
Mn1 O1 2.247(3) no
Mn1 Cl2 2.4207(10) no
Mn1 N1 2.434(3) no
Mn1 Cl1 2.6322(10) no
C1 N1 1.465(4) no
C1 C2 1.492(5) no
C1 H1A 0.9700 no
C1 H1B 0.9700 no
C2 N3 1.314(4) no
C2 N2 1.347(4) no
C3 N2 1.385(4) no
C3 C4 1.386(5) no
C3 C8 1.399(4) no
C4 C5 1.365(5) no
C4 H4 0.9300 no
C5 C6 1.405(5) no
C5 H5 0.9300 no
C6 C7 1.380(5) no
C6 H6 0.9300 no
C7 C8 1.383(5) no
C7 H7 0.9300 no
C8 N3 1.399(4) no
C9 N1 1.457(4) no
C9 C10 1.487(5) no
C9 H9A 0.9700 no
C9 H9B 0.9700 no
C10 N5 1.318(4) no
C10 N4 1.351(4) no
C11 N4 1.373(5) no
C11 C16 1.390(5) no
C11 C12 1.391(5) no
C12 C13 1.361(6) no
C12 H12 0.9300 no
C13 C14 1.379(6) no
C13 H13 0.9300 no
C14 C15 1.389(5) no
C14 H14 0.9300 no
C15 C16 1.383(5) no
C15 H15 0.9300 no
C16 N5 1.403(4) no
C17 O1 1.412(5) no
C17 H17A 0.9600 no
C17 H17B 0.9600 no
C17 H17C 0.9600 no
N1 H1D 0.839(18) no
N2 H2A 0.871(18) no
N4 H4A 0.842(18) no
O1 H1C 0.80(5) no

loop_
_geom_hbond_atom_site_label_D
_geom_hbond_atom_site_label_H
_geom_hbond_atom_site_label_A
_geom_hbond_site_symmetry_A
_geom_hbond_distance_DH
_geom_hbond_distance_HA
_geom_hbond_distance_DA
_geom_hbond_angle_DHA
_geom_hbond_publ_flag
N4 H4A Cl1 2_755 0.842(18) 2.43(2) 3.215(3) 156(3) yes
N2 H2A Cl1 3_765 0.871(18) 2.49(3) 3.233(3) 144(3) yes
O1 H1C Cl1 1_455 0.80(5) 2.34(5) 3.129(3) 168(5) yes
C6 H6 Cg1 2_645 0.93 2.75 3.354(5) 124 yes

loop_
_geom_torsion_atom_site_label_1
_geom_torsion_atom_site_label_2
_geom_torsion_atom_site_label_3
_geom_torsion_atom_site_label_4
_geom_torsion
_geom_torsion_publ_flag
N1 C1 C2 N3 -11.2(5) no
N1 C1 C2 N2 173.9(3) no
N2 C3 C4 C5 179.5(4) no
C8 C3 C4 C5 -0.4(5) no
C3 C4 C5 C6 0.6(5) no
C4 C5 C6 C7 0.0(6) no
C5 C6 C7 C8 -0.8(5) no
C6 C7 C8 C3 1.0(5) no
C6 C7 C8 N3 -179.8(3) no
N2 C3 C8 C7 179.7(3) no
C4 C3 C8 C7 -0.4(5) no
N2 C3 C8 N3 0.3(4) no
C4 C3 C8 N3 -179.8(3) no
N1 C9 C10 N5 11.3(5) no
N1 C9 C10 N4 -171.4(3) no
N4 C11 C12 C13 179.2(4) no
C16 C11 C12 C13 -2.7(6) no
C11 C12 C13 C14 1.7(6) no
C12 C13 C14 C15 -0.1(7) no
C13 C14 C15 C16 -0.6(6) no
C14 C15 C16 C11 -0.4(5) no
C14 C15 C16 N5 -179.5(4) no
N4 C11 C16 C15 -179.3(3) no
C12 C11 C16 C15 2.1(5) no
N4 C11 C16 N5 -0.1(4) no
C12 C11 C16 N5 -178.7(3) no
C10 C9 N1 C1 -150.7(3) no
C10 C9 N1 Mn1 -24.3(4) no
C2 C1 N1 C9 153.1(3) no
C2 C1 N1 Mn1 26.1(3) no
N5 Mn1 N1 C9 22.7(2) no
N3 Mn1 N1 C9 -154.0(3) no
O1 Mn1 N1 C9 115.4(2) no
Cl1 Mn1 N1 C9 -68.2(2) no
N5 Mn1 N1 C1 151.9(2) no
N3 Mn1 N1 C1 -24.8(2) no
O1 Mn1 N1 C1 -115.4(2) no
Cl1 Mn1 N1 C1 61.0(2) no
N3 C2 N2 C3 -0.3(4) no
C1 C2 N2 C3 175.1(3) no
C4 C3 N2 C2 -180.0(4) no
C8 C3 N2 C2 0.0(4) no
N2 C2 N3 C8 0.4(4) no
C1 C2 N3 C8 -175.0(3) no
N2 C2 N3 Mn1 162.9(2) no
C1 C2 N3 Mn1 -12.5(4) no
C7 C8 N3 C2 -179.7(4) no
C3 C8 N3 C2 -0.4(4) no
C7 C8 N3 Mn1 22.3(5) no
C3 C8 N3 Mn1 -158.4(2) no
N5 Mn1 N3 C2 14.7(3) no
O1 Mn1 N3 C2 102.8(3) no
Cl2 Mn1 N3 C2 -164.4(2) no
N1 Mn1 N3 C2 19.8(2) no
Cl1 Mn1 N3 C2 -70.3(2) no
N5 Mn1 N3 C8 170.7(3) no
O1 Mn1 N3 C8 -101.2(3) no
Cl2 Mn1 N3 C8 -8.3(3) no
N1 Mn1 N3 C8 175.9(3) no
Cl1 Mn1 N3 C8 85.7(3) no
N5 C10 N4 C11 -0.7(4) no
C9 C10 N4 C11 -178.3(3) no
C16 C11 N4 C10 0.5(4) no
C12 C11 N4 C10 178.9(4) no
N4 C10 N5 C16 0.7(4) no
C9 C10 N5 C16 178.2(3) no
N4 C10 N5 Mn1 -167.3(2) no
C9 C10 N5 Mn1 10.2(4) no
C15 C16 N5 C10 178.8(4) no
C11 C16 N5 C10 -0.4(4) no
C15 C16 N5 Mn1 -16.6(6) no
C11 C16 N5 Mn1 164.3(2) no
N3 Mn1 N5 C10 -12.2(3) no
O1 Mn1 N5 C10 -99.7(3) no
Cl2 Mn1 N5 C10 166.8(2) no
N1 Mn1 N5 C10 -17.4(2) no
Cl1 Mn1 N5 C10 71.2(2) no
N3 Mn1 N5 C16 -175.4(3) no
O1 Mn1 N5 C16 97.2(3) no
Cl2 Mn1 N5 C16 3.7(3) no
N1 Mn1 N5 C16 179.5(3) no
Cl1 Mn1 N5 C16 -92.0(3) no
N5 Mn1 O1 C17 -40.7(4) no
N3 Mn1 O1 C17 176.0(4) no
Cl2 Mn1 O1 C17 68.4(4) no
N1 Mn1 O1 C17 -112.1(4) no
